data_4502126
loop_
_publ_author_name
'Ge, Ying-Ying'
'Li, Guo-Bi'
'Fang, Hua-Cai'
'Zhan, Xu-Lin'
'Gu, Zhi-Gang'
'Chen, Jin-Hao'
'Sun, Feng'
'Cai, Yue-Peng'
'Thallapally, Praveen K.'

_publ_section_title
;
 Auxiliary Ligand-Dependent Assembly of Several Ni/Ni&#x2212;Cd Compounds
 with N2O2Donor Tetradentate Symmetrical Schiff Base Ligand
;
_journal_issue 11
_journal_name_full 'Crystal Growth &amp; Design'
_journal_page_first 4987
_journal_paper_doi 10.1021/cg101082t
_journal_volume 10
_journal_year 2010
_chemical_formula_moiety 'C12 H18 N2 Ni O2, C7 H13 N2, Cl O4'
_chemical_formula_sum 'C19 H31 Cl N4 Ni O6'
_chemical_formula_weight 505.64
_chemical_name_systematic
;
 ?
;
_space_group_IT_number 2
_symmetry_cell_setting triclinic
_symmetry_space_group_name_Hall '-P 1'
_symmetry_space_group_name_H-M 'P -1'
_atom_sites_solution_hydrogens geom
_atom_sites_solution_primary direct
_atom_sites_solution_secondary difmap
_audit_creation_method SHELXL-97
_cell_angle_alpha 88.642(9)
_cell_angle_beta 81.540(9)
_cell_angle_gamma 71.011(9)
_cell_formula_units_Z 2
_cell_length_a 7.8795(9)
_cell_length_b 10.7189(13)
_cell_length_c 15.1024(18)
_cell_measurement_reflns_used 2079
_cell_measurement_temperature 298(2)
_cell_measurement_theta_max 19.85
_cell_measurement_theta_min 2.40
_cell_volume 1192.6(3)
_computing_cell_refinement 'Bruker SMART'
_computing_data_collection 'Bruker SMART'
_computing_data_reduction 'Bruker SAINT'
_computing_molecular_graphics 'Bruker SHELXTL'
_computing_publication_material 'Bruker SHELXTL'
_computing_structure_refinement 'SHELXL-97 (Sheldrick, 1997)'
_computing_structure_solution 'SHELXS-97 (Sheldrick, 1990)'
_diffrn_ambient_temperature 298(2)
_diffrn_measured_fraction_theta_full 0.995
_diffrn_measured_fraction_theta_max 0.995
_diffrn_measurement_device_type 'CCD area detector'
_diffrn_measurement_method 'phi and omega scans'
_diffrn_radiation_monochromator graphite
_diffrn_radiation_source 'fine-focus sealed tube'
_diffrn_radiation_type MoK\a
_diffrn_radiation_wavelength 0.71073
_diffrn_reflns_av_R_equivalents 0.0610
_diffrn_reflns_av_sigmaI/netI 0.0791
_diffrn_reflns_limit_h_max 9
_diffrn_reflns_limit_h_min -9
_diffrn_reflns_limit_k_max 12
_diffrn_reflns_limit_k_min -12
_diffrn_reflns_limit_l_max 17
_diffrn_reflns_limit_l_min -18
_diffrn_reflns_number 11502
_diffrn_reflns_theta_full 25.50
_diffrn_reflns_theta_max 25.50
_diffrn_reflns_theta_min 2.40
_exptl_absorpt_coefficient_mu 0.966
_exptl_absorpt_correction_T_max 0.8687
_exptl_absorpt_correction_T_min 0.8156
_exptl_absorpt_correction_type multi-scan
_exptl_absorpt_process_details 'SADABS (sheldrick, 1996)'
_exptl_crystal_colour green
_exptl_crystal_density_diffrn 1.408
_exptl_crystal_density_method 'not measured'
_exptl_crystal_description block
_exptl_crystal_F_000 532
_exptl_crystal_size_max 0.22
_exptl_crystal_size_mid 0.18
_exptl_crystal_size_min 0.15
_refine_diff_density_max 0.715
_refine_diff_density_min -0.376
_refine_diff_density_rms 0.083
_refine_ls_extinction_method none
_refine_ls_goodness_of_fit_ref 1.060
_refine_ls_hydrogen_treatment constr
_refine_ls_matrix_type full
_refine_ls_number_parameters 313
_refine_ls_number_reflns 4430
_refine_ls_number_restraints 0
_refine_ls_restrained_S_all 1.060
_refine_ls_R_factor_all 0.1199
_refine_ls_R_factor_gt 0.0618
_refine_ls_shift/su_max 0.000
_refine_ls_shift/su_mean 0.000
_refine_ls_structure_factor_coef Fsqd
_refine_ls_weighting_details 'calc w=1/[\s^2^(Fo^2^)+(0.0971P)^2^+0.5516P] where P=(Fo^2^+2Fc^2^)/3'
_refine_ls_weighting_scheme calc
_refine_ls_wR_factor_gt 0.1659
_refine_ls_wR_factor_ref 0.2048
_reflns_number_gt 2507
_reflns_number_total 4430
_reflns_threshold_expression >2sigma(I)
_cod_data_source_file cg101082t_si_004.cif
_cod_data_source_block c
_cod_depositor_comments
;
The following automatic conversions were performed:

'_symmetry_cell_setting' value 'Triclinic' changed to 'triclinic'
according to /home/saulius/struct/CIF-dictionaries/cif_core.dic
dictionary named 'cif_core.dic' version 2.4.2 from 2011-04-26.

Automatic conversion script
Id: cif_fix_values 1715 2011-07-08 13:25:40Z adriana 
;
_cod_original_cell_volume 1192.6(2)
_cod_original_sg_symbol_H-M P-1
_cod_database_code 4502126

loop_
_symmetry_equiv_pos_as_xyz
'x, y, z'
'-x, -y, -z'

loop_
_atom_site_label
_atom_site_type_symbol
_atom_site_fract_x
_atom_site_fract_y
_atom_site_fract_z
_atom_site_U_iso_or_equiv
_atom_site_adp_type
_atom_site_occupancy
_atom_site_symmetry_multiplicity
_atom_site_calc_flag
_atom_site_refinement_flags
_atom_site_disorder_assembly
_atom_site_disorder_group
Ni1 Ni 0.05594(9) 0.16831(6) 0.05539(5) 0.0546(3) Uani 1 1 d . . .
Cl1 Cl 0.2273(3) 0.2495(2) 0.62020(16) 0.0976(6) Uani 1 1 d . . .
O1 O 0.1094(5) 0.0639(4) 0.1544(3) 0.0666(11) Uani 1 1 d . . .
O2 O -0.1165(5) 0.2811(4) 0.1386(3) 0.0676(11) Uani 1 1 d . . .
O3 O 0.1017(13) 0.1907(11) 0.6413(7) 0.203(4) Uani 1 1 d . A .
O4 O 0.269(3) 0.276(3) 0.5297(18) 0.145(13) Uani 0.50 1 d P A 1
O5 O 0.247(7) 0.350(3) 0.649(2) 0.31(2) Uani 0.50 1 d P A 1
O6 O 0.357(4) 0.149(2) 0.6428(15) 0.207(13) Uani 0.50 1 d P A 1
O4' O 0.275(4) 0.211(3) 0.5354(17) 0.165(13) Uani 0.50 1 d P A 2
O5' O 0.086(3) 0.363(2) 0.6579(14) 0.191(12) Uani 0.50 1 d P A 2
O6' O 0.372(2) 0.230(4) 0.6648(9) 0.170(13) Uani 0.50 1 d P A 2
N1 N 0.2247(6) 0.0494(4) -0.0279(3) 0.0569(12) Uani 1 1 d . . .
N2 N 0.0046(6) 0.2794(4) -0.0393(3) 0.0548(11) Uani 1 1 d . . .
N3 N 0.3177(9) 0.7766(8) 0.4820(4) 0.105(2) Uani 1 1 d . . .
H3 H 0.4031 0.7737 0.4386 0.126 Uiso 1 1 calc R . .
N4 N 0.0940(8) 0.8134(6) 0.6743(4) 0.0846(16) Uani 1 1 d . . .
H4 H 0.0308 0.8514 0.7235 0.102 Uiso 1 1 calc R . .
C1 C 0.2518(10) -0.1117(8) 0.2415(6) 0.109(3) Uani 1 1 d . . .
H1A H 0.2608 -0.0483 0.2828 0.163 Uiso 1 1 calc R . .
H1B H 0.3588 -0.1880 0.2370 0.163 Uiso 1 1 calc R . .
H1C H 0.1471 -0.1373 0.2625 0.163 Uiso 1 1 calc R . .
C2 C 0.2342(8) -0.0525(6) 0.1521(5) 0.0703(17) Uani 1 1 d . . .
C3 C 0.3376(8) -0.1171(6) 0.0781(5) 0.0735(18) Uani 1 1 d . . .
H3A H 0.4203 -0.2001 0.0851 0.088 Uiso 1 1 calc R . .
C4 C 0.3308(7) -0.0693(6) -0.0090(5) 0.0695(18) Uani 1 1 d . . .
C5 C 0.4542(9) -0.1590(6) -0.0849(5) 0.093(2) Uani 1 1 d . . .
H5A H 0.3834 -0.1692 -0.1292 0.140 Uiso 1 1 calc R . .
H5B H 0.5138 -0.2438 -0.0620 0.140 Uiso 1 1 calc R . .
H5C H 0.5434 -0.1208 -0.1117 0.140 Uiso 1 1 calc R . .
C6 C 0.2180(8) 0.0886(6) -0.1198(4) 0.0697(17) Uani 1 1 d . . .
H6A H 0.1424 0.0495 -0.1470 0.084 Uiso 1 1 calc R . .
H6B H 0.3389 0.0594 -0.1540 0.084 Uiso 1 1 calc R . .
C7 C 0.1400(9) 0.2364(7) -0.1194(5) 0.0811(19) Uani 1 1 d . . .
H7A H 0.2354 0.2751 -0.1189 0.097 Uiso 1 1 calc R . .
H7B H 0.0839 0.2646 -0.1727 0.097 Uiso 1 1 calc R . .
C8 C -0.1481(10) 0.4715(7) -0.1193(5) 0.087(2) Uani 1 1 d . . .
H8A H -0.0552 0.5122 -0.1296 0.131 Uiso 1 1 calc R . .
H8B H -0.2651 0.5385 -0.1122 0.131 Uiso 1 1 calc R . .
H8C H -0.1370 0.4145 -0.1695 0.131 Uiso 1 1 calc R . .
C9 C -0.1279(8) 0.3936(6) -0.0376(4) 0.0632(15) Uani 1 1 d . . .
C10 C -0.2491(8) 0.4451(6) 0.0398(5) 0.0740(18) Uani 1 1 d . . .
H10 H -0.3455 0.5216 0.0346 0.089 Uiso 1 1 calc R . .
C11 C -0.2373(8) 0.3923(6) 0.1215(5) 0.0703(17) Uani 1 1 d . . .
C12 C -0.3661(10) 0.4564(7) 0.2051(5) 0.095(2) Uani 1 1 d . . .
H12A H -0.4327 0.3992 0.2288 0.142 Uiso 1 1 calc R . .
H12B H -0.4492 0.5391 0.1903 0.142 Uiso 1 1 calc R . .
H12C H -0.2978 0.4712 0.2491 0.142 Uiso 1 1 calc R . .
C13 C 0.3284(13) 0.5783(9) 0.4109(5) 0.119(3) Uani 1 1 d . . .
H13A H 0.2388 0.5896 0.3719 0.178 Uiso 1 1 calc R . .
H13B H 0.3586 0.4910 0.4342 0.178 Uiso 1 1 calc R . .
H13C H 0.4353 0.5907 0.3779 0.178 Uiso 1 1 calc R . .
C14 C 0.2541(10) 0.6777(8) 0.4867(5) 0.087(2) Uani 1 1 d . . .
C15 C 0.1206(10) 0.6640(8) 0.5545(5) 0.088(2) Uani 1 1 d . . .
H15 H 0.0771 0.5961 0.5428 0.106 Uiso 1 1 calc R . .
C16 C 0.0389(9) 0.7300(8) 0.6358(5) 0.0792(18) Uani 1 1 d . . .
C17 C -0.1209(12) 0.6997(10) 0.6860(5) 0.113(3) Uani 1 1 d . . .
H17A H -0.1419 0.7320 0.7467 0.169 Uiso 1 1 calc R . .
H17B H -0.0970 0.6060 0.6854 0.169 Uiso 1 1 calc R . .
H17C H -0.2263 0.7418 0.6580 0.169 Uiso 1 1 calc R . .
C18 C 0.2564(12) 0.8472(8) 0.6399(5) 0.101(2) Uani 1 1 d . . .
H18A H 0.3630 0.7716 0.6448 0.121 Uiso 1 1 calc R . .
H18B H 0.2615 0.9188 0.6763 0.121 Uiso 1 1 calc R . .
C19 C 0.2597(13) 0.8888(9) 0.5416(6) 0.114(3) Uani 1 1 d . . .
H19A H 0.1392 0.9444 0.5326 0.136 Uiso 1 1 calc R . .
H19B H 0.3414 0.9400 0.5283 0.136 Uiso 1 1 calc R . .

loop_
_atom_site_aniso_label
_atom_site_aniso_U_11
_atom_site_aniso_U_22
_atom_site_aniso_U_33
_atom_site_aniso_U_23
_atom_site_aniso_U_13
_atom_site_aniso_U_12
Ni1 0.0442(4) 0.0479(4) 0.0692(5) 0.0003(3) -0.0101(3) -0.0107(3)
Cl1 0.0942(15) 0.1059(16) 0.0958(17) 0.0082(13) -0.0070(12) -0.0402(13)
O1 0.057(2) 0.066(3) 0.072(3) 0.016(2) -0.012(2) -0.014(2)
O2 0.055(2) 0.062(2) 0.075(3) -0.003(2) -0.010(2) -0.0039(19)
O3 0.167(8) 0.237(11) 0.239(10) 0.053(8) -0.011(7) -0.122(8)
O4 0.094(11) 0.28(3) 0.107(14) 0.104(19) -0.046(10) -0.108(17)
O5 0.61(7) 0.14(2) 0.23(3) -0.05(2) 0.04(4) -0.24(3)
O6 0.23(2) 0.187(19) 0.18(2) -0.034(14) -0.126(18) 0.010(17)
O4' 0.155(17) 0.24(3) 0.071(15) -0.008(16) 0.004(11) -0.040(16)
O5' 0.197(19) 0.143(17) 0.132(13) 0.001(11) 0.011(13) 0.066(15)
O6' 0.072(8) 0.41(4) 0.046(7) 0.031(14) -0.024(6) -0.099(16)
N1 0.042(2) 0.050(3) 0.079(4) -0.009(2) -0.006(2) -0.016(2)
N2 0.050(2) 0.056(3) 0.059(3) 0.005(2) -0.013(2) -0.016(2)
N3 0.104(5) 0.126(6) 0.087(5) -0.010(4) 0.011(4) -0.048(5)
N4 0.087(4) 0.100(4) 0.072(4) -0.002(3) -0.009(3) -0.039(4)
C1 0.079(5) 0.103(6) 0.132(7) 0.049(5) -0.020(5) -0.014(4)
C2 0.054(4) 0.065(4) 0.097(5) 0.028(4) -0.022(4) -0.024(3)
C3 0.056(4) 0.049(3) 0.110(6) 0.007(4) -0.010(4) -0.009(3)
C4 0.042(3) 0.050(3) 0.120(6) -0.013(4) -0.009(3) -0.019(3)
C5 0.066(4) 0.060(4) 0.144(7) -0.037(4) 0.006(4) -0.014(3)
C6 0.065(4) 0.080(4) 0.061(4) -0.016(3) -0.004(3) -0.020(3)
C7 0.073(4) 0.086(5) 0.070(4) 0.009(4) -0.006(3) -0.008(3)
C8 0.092(5) 0.083(5) 0.082(5) 0.018(4) -0.027(4) -0.017(4)
C9 0.062(4) 0.057(4) 0.073(4) 0.012(3) -0.020(3) -0.020(3)
C10 0.062(4) 0.051(3) 0.099(5) 0.003(4) -0.019(4) -0.001(3)
C11 0.053(4) 0.056(4) 0.099(5) -0.006(4) -0.017(3) -0.011(3)
C12 0.080(5) 0.079(5) 0.101(6) -0.023(4) 0.004(4) 0.003(4)
C13 0.131(7) 0.122(7) 0.091(6) -0.027(5) 0.002(5) -0.031(6)
C14 0.075(5) 0.104(6) 0.077(5) 0.002(4) -0.020(4) -0.019(4)
C15 0.089(5) 0.105(6) 0.085(5) -0.005(4) -0.017(4) -0.047(4)
C16 0.076(4) 0.099(5) 0.066(4) 0.009(4) -0.011(4) -0.034(4)
C17 0.117(7) 0.157(8) 0.083(5) 0.009(5) -0.007(5) -0.073(6)
C18 0.110(6) 0.103(6) 0.100(6) -0.010(5) -0.012(5) -0.051(5)
C19 0.123(7) 0.112(7) 0.112(7) 0.003(6) 0.003(6) -0.056(6)

loop_
_atom_type_symbol
_atom_type_description
_atom_type_scat_dispersion_real
_atom_type_scat_dispersion_imag
_atom_type_scat_source
C C 0.0033 0.0016 'International Tables Vol C Tables 4.2.6.8 and 6.1.1.4'
H H 0.0000 0.0000 'International Tables Vol C Tables 4.2.6.8 and 6.1.1.4'
N N 0.0061 0.0033 'International Tables Vol C Tables 4.2.6.8 and 6.1.1.4'
O O 0.0106 0.0060 'International Tables Vol C Tables 4.2.6.8 and 6.1.1.4'
Ni Ni 0.3393 1.1124 'International Tables Vol C Tables 4.2.6.8 and 6.1.1.4'
Cl Cl 0.1484 0.1585 'International Tables Vol C Tables 4.2.6.8 and 6.1.1.4'

loop_
_geom_angle_atom_site_label_1
_geom_angle_atom_site_label_2
_geom_angle_atom_site_label_3
_geom_angle
O2 Ni1 N2 94.84(19)
O2 Ni1 N1 177.59(18)
N2 Ni1 N1 86.2(2)
O2 Ni1 O1 83.24(18)
N2 Ni1 O1 176.77(19)
N1 Ni1 O1 95.8(2)
O5 Cl1 O6 107(2)
O5 Cl1 O4' 122.4(19)
O6 Cl1 O4' 90.8(17)
O5 Cl1 O3 133.0(19)
O6 Cl1 O3 93.3(14)
O4' Cl1 O3 98.2(14)
O5 Cl1 O6' 64(2)
O6 Cl1 O6' 43.3(14)
O4' Cl1 O6' 112.9(16)
O3 Cl1 O6' 123.4(11)
O5 Cl1 O4 95.2(18)
O6 Cl1 O4 109.5(16)
O4' Cl1 O4 29(2)
O3 Cl1 O4 117.3(11)
O6' Cl1 O4 111.7(10)
O5 Cl1 O5' 54(2)
O6 Cl1 O5' 141.1(13)
O4' Cl1 O5' 128.0(17)
O3 Cl1 O5' 83.6(12)
O6' Cl1 O5' 108.4(16)
O4 Cl1 O5' 106.2(16)
C2 O1 Ni1 125.0(4)
C11 O2 Ni1 125.9(4)
C4 N1 C6 120.3(5)
C4 N1 Ni1 124.8(5)
C6 N1 Ni1 114.5(4)
C9 N2 C7 120.2(5)
C9 N2 Ni1 126.6(4)
C7 N2 Ni1 112.9(4)
C14 N3 C19 126.5(7)
C14 N3 H3 116.7
C19 N3 H3 116.7
C16 N4 C18 124.5(6)
C16 N4 H4 117.8
C18 N4 H4 117.8
C2 C1 H1A 109.5
C2 C1 H1B 109.5
H1A C1 H1B 109.5
C2 C1 H1C 109.5
H1A C1 H1C 109.5
H1B C1 H1C 109.5
O1 C2 C3 125.5(6)
O1 C2 C1 113.6(6)
C3 C2 C1 120.9(6)
C2 C3 C4 125.0(6)
C2 C3 H3A 117.5
C4 C3 H3A 117.5
N1 C4 C3 123.7(6)
N1 C4 C5 118.9(7)
C3 C4 C5 117.4(6)
C4 C5 H5A 109.5
C4 C5 H5B 109.5
H5A C5 H5B 109.5
C4 C5 H5C 109.5
H5A C5 H5C 109.5
H5B C5 H5C 109.5
N1 C6 C7 107.5(5)
N1 C6 H6A 110.2
C7 C6 H6A 110.2
N1 C6 H6B 110.2
C7 C6 H6B 110.2
H6A C6 H6B 108.5
N2 C7 C6 108.2(5)
N2 C7 H7A 110.1
C6 C7 H7A 110.1
N2 C7 H7B 110.1
C6 C7 H7B 110.1
H7A C7 H7B 108.4
C9 C8 H8A 109.5
C9 C8 H8B 109.5
H8A C8 H8B 109.5
C9 C8 H8C 109.5
H8A C8 H8C 109.5
H8B C8 H8C 109.5
N2 C9 C10 122.3(6)
N2 C9 C8 119.6(6)
C10 C9 C8 118.1(6)
C11 C10 C9 125.0(6)
C11 C10 H10 117.5
C9 C10 H10 117.5
O2 C11 C10 124.8(6)
O2 C11 C12 112.0(6)
C10 C11 C12 123.2(6)
C11 C12 H12A 109.5
C11 C12 H12B 109.5
H12A C12 H12B 109.5
C11 C12 H12C 109.5
H12A C12 H12C 109.5
H12B C12 H12C 109.5
C14 C13 H13A 109.5
C14 C13 H13B 109.5
H13A C13 H13B 109.5
C14 C13 H13C 109.5
H13A C13 H13C 109.5
H13B C13 H13C 109.5
N3 C14 C15 124.2(7)
N3 C14 C13 115.5(8)
C15 C14 C13 120.2(8)
C16 C15 C14 133.8(7)
C16 C15 H15 113.1
C14 C15 H15 113.1
N4 C16 C15 125.2(7)
N4 C16 C17 116.2(7)
C15 C16 C17 118.5(7)
C16 C17 H17A 109.5
C16 C17 H17B 109.5
H17A C17 H17B 109.5
C16 C17 H17C 109.5
H17A C17 H17C 109.5
H17B C17 H17C 109.5
N4 C18 C19 112.4(7)
N4 C18 H18A 109.1
C19 C18 H18A 109.1
N4 C18 H18B 109.1
C19 C18 H18B 109.1
H18A C18 H18B 107.9
N3 C19 C18 111.3(7)
N3 C19 H19A 109.4
C18 C19 H19A 109.4
N3 C19 H19B 109.4
C18 C19 H19B 109.4
H19A C19 H19B 108.0

loop_
_geom_bond_atom_site_label_1
_geom_bond_atom_site_label_2
_geom_bond_distance
Ni1 O2 1.841(4)
Ni1 N2 1.844(5)
Ni1 N1 1.859(4)
Ni1 O1 1.862(4)
Cl1 O5 1.23(2)
Cl1 O6 1.30(2)
Cl1 O4' 1.32(3)
Cl1 O3 1.335(8)
Cl1 O6' 1.364(14)
Cl1 O4 1.40(2)
Cl1 O5' 1.419(16)
O1 C2 1.311(7)
O2 C11 1.309(7)
N1 C4 1.327(7)
N1 C6 1.445(8)
N2 C9 1.323(7)
N2 C7 1.464(8)
N3 C14 1.308(10)
N3 C19 1.428(10)
N3 H3 0.8600
N4 C16 1.295(8)
N4 C18 1.461(9)
N4 H4 0.8600
C1 C2 1.483(9)
C1 H1A 0.9600
C1 H1B 0.9600
C1 H1C 0.9600
C2 C3 1.340(9)
C3 C4 1.403(9)
C3 H3A 0.9300
C4 C5 1.517(8)
C5 H5A 0.9600
C5 H5B 0.9600
C5 H5C 0.9600
C6 C7 1.501(9)
C6 H6A 0.9700
C6 H6B 0.9700
C7 H7A 0.9700
C7 H7B 0.9700
C8 C9 1.473(9)
C8 H8A 0.9600
C8 H8B 0.9600
C8 H8C 0.9600
C9 C10 1.392(9)
C10 C11 1.349(9)
C10 H10 0.9300
C11 C12 1.519(9)
C12 H12A 0.9600
C12 H12B 0.9600
C12 H12C 0.9600
C13 C14 1.497(10)
C13 H13A 0.9600
C13 H13B 0.9600
C13 H13C 0.9600
C14 C15 1.398(10)
C15 C16 1.390(10)
C15 H15 0.9300
C16 C17 1.496(10)
C17 H17A 0.9600
C17 H17B 0.9600
C17 H17C 0.9600
C18 C19 1.539(11)
C18 H18A 0.9700
C18 H18B 0.9700
C19 H19A 0.9700
C19 H19B 0.9700

loop_
_geom_hbond_atom_site_label_D
_geom_hbond_atom_site_label_H
_geom_hbond_atom_site_label_A
_geom_hbond_distance_DH
_geom_hbond_distance_HA
_geom_hbond_distance_DA
_geom_hbond_angle_DHA
_geom_hbond_site_symmetry_A
N3 H3 O6 0.86 2.46 3.26(3) 153.6 2_666
N3 H3 O4 0.86 2.58 3.10(2) 119.9 2_666
N4 H4 O1 0.86 2.07 2.926(7) 176.7 2_566
N4 H4 O2 0.86 2.54 2.989(7) 113.4 2_566

loop_
_geom_torsion_atom_site_label_1
_geom_torsion_atom_site_label_2
_geom_torsion_atom_site_label_3
_geom_torsion_atom_site_label_4
_geom_torsion
O2 Ni1 O1 C2 179.0(5)
N2 Ni1 O1 C2 -127(3)
N1 Ni1 O1 C2 1.2(5)
N2 Ni1 O2 C11 6.6(5)
N1 Ni1 O2 C11 -109(5)
O1 Ni1 O2 C11 -176.0(5)
O2 Ni1 N1 C4 -64(5)
N2 Ni1 N1 C4 179.8(4)
O1 Ni1 N1 C4 2.3(4)
O2 Ni1 N1 C6 108(5)
N2 Ni1 N1 C6 -7.7(4)
O1 Ni1 N1 C6 174.8(4)
O2 Ni1 N2 C9 -5.1(5)
N1 Ni1 N2 C9 172.8(5)
O1 Ni1 N2 C9 -58(3)
O2 Ni1 N2 C7 168.8(4)
N1 Ni1 N2 C7 -13.3(4)
O1 Ni1 N2 C7 115(3)
Ni1 O1 C2 C3 -2.9(8)
Ni1 O1 C2 C1 178.1(4)
O1 C2 C3 C4 1.1(10)
C1 C2 C3 C4 180.0(6)
C6 N1 C4 C3 -176.6(5)
Ni1 N1 C4 C3 -4.4(8)
C6 N1 C4 C5 4.2(7)
Ni1 N1 C4 C5 176.3(4)
C2 C3 C4 N1 2.9(9)
C2 C3 C4 C5 -177.9(6)
C4 N1 C6 C7 -161.5(5)
Ni1 N1 C6 C7 25.6(6)
C9 N2 C7 C6 -155.5(5)
Ni1 N2 C7 C6 30.2(6)
N1 C6 C7 N2 -34.5(7)
C7 N2 C9 C10 -173.4(6)
Ni1 N2 C9 C10 0.1(8)
C7 N2 C9 C8 5.5(8)
Ni1 N2 C9 C8 179.0(4)
N2 C9 C10 C11 5.9(10)
C8 C9 C10 C11 -173.1(6)
Ni1 O2 C11 C10 -3.2(9)
Ni1 O2 C11 C12 176.4(4)
C9 C10 C11 O2 -4.3(10)
C9 C10 C11 C12 176.2(6)
C19 N3 C14 C15 -2.6(13)
C19 N3 C14 C13 175.0(8)
N3 C14 C15 C16 -9.7(14)
C13 C14 C15 C16 172.9(8)
C18 N4 C16 C15 -2.6(12)
C18 N4 C16 C17 174.6(8)
C14 C15 C16 N4 -11.6(14)
C14 C15 C16 C17 171.3(8)
C16 N4 C18 C19 52.2(10)
C14 N3 C19 C18 50.4(12)
N4 C18 C19 N3 -79.9(9)
